data_7231719
loop_
_publ_author_name
'Manna, Utsab'
'Das, Gopal'

_publ_section_title
;
 Halo-phenyl based linear dipodal receptors for entrapment of
 anions/anionic associations within neutral non-cooperative
 self-assemblies
;
_journal_issue 1
_journal_name_full CrystEngComm
_journal_page_first 65
_journal_paper_doi 10.1039/C8CE01558A
_journal_volume 21
_journal_year 2019
_chemical_formula_moiety 'C20 H16 Cl2 N4 O2, 2(C16 H36 N), 2(C H O3)'
_chemical_formula_sum 'C54 H90 Cl2 N6 O8'
_chemical_formula_weight 1022.22
_space_group_crystal_system triclinic
_space_group_IT_number 2
_space_group_name_Hall '-P 1'
_space_group_name_H-M_alt 'P -1'
_symmetry_space_group_name_Hall '-P 1'
_symmetry_space_group_name_H-M 'P -1'
_atom_sites_solution_hydrogens mixed
_audit_creation_method SHELXL-2014/7
_audit_update_record
;
2018-08-05 deposited with the CCDC.
2018-10-29 downloaded from the CCDC.
;
_cell_angle_alpha 92.095(7)
_cell_angle_beta 99.967(7)
_cell_angle_gamma 107.977(7)
_cell_formula_units_Z 1
_cell_length_a 8.4539(7)
_cell_length_b 10.2145(8)
_cell_length_c 18.1488(15)
_cell_measurement_reflns_used 1632
_cell_measurement_temperature 298(2)
_cell_measurement_theta_max 21.1850
_cell_measurement_theta_min 3.4480
_cell_volume 1461.4(2)
_computing_cell_refinement 'CrysAlisPro 1.171.38.46 (Rigaku OD, 2015)'
_computing_data_collection 'CrysAlisPro 1.171.38.46 (Rigaku OD, 2015)'
_computing_data_reduction 'CrysAlisPro 1.171.38.46 (Rigaku OD, 2015)'
_computing_molecular_graphics 'SHELXT 2014/5 (Sheldrick, 2014)'
_computing_publication_material 'SHELXT 2014/5 (Sheldrick, 2014)'
_computing_structure_refinement 'SHELXL-2014/7 (Sheldrick, 2014)'
_computing_structure_solution 'SHELXT 2014/5 (Sheldrick, 2014)'
_diffrn_ambient_temperature 298(2)
_diffrn_measured_fraction_theta_full 0.998
_diffrn_measured_fraction_theta_max 0.998
_diffrn_measurement_device_type 'SuperNova, Single source at offset, Eos'
_diffrn_measurement_method '\w scans'
_diffrn_radiation_type MoK\a
_diffrn_radiation_wavelength 0.71073
_diffrn_reflns_av_R_equivalents 0.0344
_diffrn_reflns_av_unetI/netI 0.0725
_diffrn_reflns_Laue_measured_fraction_full 0.998
_diffrn_reflns_Laue_measured_fraction_max 0.998
_diffrn_reflns_limit_h_max 10
_diffrn_reflns_limit_h_min -10
_diffrn_reflns_limit_k_max 12
_diffrn_reflns_limit_k_min -11
_diffrn_reflns_limit_l_max 21
_diffrn_reflns_limit_l_min -21
_diffrn_reflns_number 9820
_diffrn_reflns_point_group_measured_fraction_full 0.998
_diffrn_reflns_point_group_measured_fraction_max 0.998
_diffrn_reflns_theta_full 24.999
_diffrn_reflns_theta_max 24.999
_diffrn_reflns_theta_min 2.872
_diffrn_source 'micro-focus sealed X-ray tube'
_exptl_absorpt_coefficient_mu 0.165
_exptl_absorpt_correction_type multi-scan
_exptl_absorpt_process_details SADABS
_exptl_crystal_colour colourless
_exptl_crystal_density_diffrn 1.165
_exptl_crystal_description plate
_exptl_crystal_F_000 554.0
_exptl_crystal_size_max 0.30
_exptl_crystal_size_mid 0.26
_exptl_crystal_size_min 0.21
_exptl_transmission_factor_max 0.945
_exptl_transmission_factor_min 0.922
_refine_diff_density_max 0.317
_refine_diff_density_min -0.349
_refine_diff_density_rms 0.057
_refine_ls_extinction_coef 0.0032(11)
_refine_ls_extinction_expression Fc^*^=kFc[1+0.001xFc^2^\l^3^/sin(2\q)]^-1/4^
_refine_ls_extinction_method 'SHELXL-2014/7 (Sheldrick 2014'
_refine_ls_goodness_of_fit_ref 0.978
_refine_ls_hydrogen_treatment mixed
_refine_ls_matrix_type full
_refine_ls_number_parameters 338
_refine_ls_number_reflns 5119
_refine_ls_number_restraints 6
_refine_ls_restrained_S_all 0.998
_refine_ls_R_factor_all 0.1558
_refine_ls_R_factor_gt 0.0853
_refine_ls_shift/su_max 0.009
_refine_ls_shift/su_mean 0.005
_refine_ls_structure_factor_coef Fsqd
_refine_ls_weighting_details 'w=1/[\s^2^(Fo^2^)+(0.0500P)^2^+3.0010P] where P=(Fo^2^+2Fc^2^)/3'
_refine_ls_weighting_scheme calc
_refine_ls_wR_factor_gt 0.2052
_refine_ls_wR_factor_ref 0.2478
_reflns_Friedel_coverage 0.000
_reflns_number_gt 2468
_reflns_number_total 5119
_reflns_threshold_expression 'I > 2\s(I)'
_cod_data_source_file c8ce01558a2.cif
_cod_data_source_block ppda-p-Cl-TBAOH-HCO3-1b
_cod_depositor_comments 'Adding full bibliography for 7231714--7231722.cif.'
_cod_database_code 7231719
_shelx_shelxl_version_number 2014/7
_shelx_space_group_comment
;
The symmetry employed for this shelxl refinement is uniquely defined
by the following loop, which should always be used as a source of
symmetry information in preference to the above space-group names.
They are only intended as comments.
;

loop_
_space_group_symop_operation_xyz
'x, y, z'
'-x, -y, -z'

loop_
_atom_site_label
_atom_site_type_symbol
_atom_site_fract_x
_atom_site_fract_y
_atom_site_fract_z
_atom_site_U_iso_or_equiv
_atom_site_adp_type
_atom_site_occupancy
_atom_site_site_symmetry_order
_atom_site_calc_flag
_atom_site_refinement_flags_posn
_atom_site_refinement_flags_adp
_atom_site_refinement_flags_occupancy
_atom_site_disorder_assembly
_atom_site_disorder_group
C26A C 0.6349(17) 0.928(2) 0.3735(14) 0.193(10) Uani 0.5 1 d D . P A 1
H26A H 0.6883 0.8639 0.3944 0.289 Uiso 0.5 1 calc R U P A 1
H26B H 0.6256 0.9882 0.4134 0.289 Uiso 0.5 1 calc R U P A 1
H26C H 0.7019 0.9825 0.3410 0.289 Uiso 0.5 1 calc R U P A 1
C26B C 0.504(3) 0.829(2) 0.4120(7) 0.199(11) Uani 0.5 1 d D . P A 2
H26E H 0.4041 0.7773 0.4293 0.298 Uiso 0.5 1 calc R U P A 2
H26F H 0.5525 0.9180 0.4405 0.298 Uiso 0.5 1 calc R U P A 2
H26D H 0.5850 0.7800 0.4183 0.298 Uiso 0.5 1 calc R U P A 2
Cl1 Cl 1.0543(3) 0.7445(2) 0.56730(9) 0.1293(8) Uani 1 1 d . . . . .
O2 O 0.6681(5) 0.5355(4) 0.1762(2) 0.0819(12) Uani 1 1 d . . . . .
O4 O 0.4898(5) 0.4004(4) 0.0800(2) 0.0849(12) Uani 1 1 d . . . . .
H4O H 0.4455 0.4070 0.0370 0.127 Uiso 1 1 calc R U . . .
O3 O 0.6490(5) 0.6085(4) 0.0626(2) 0.0881(13) Uani 1 1 d . . . . .
N2 N 0.9031(5) 0.8605(4) 0.1239(2) 0.0631(11) Uani 1 1 d . . . . .
H2N H 0.8168 0.7869 0.1120 0.076 Uiso 1 1 calc R U . . .
O1 O 1.0882(5) 0.9952(4) 0.22478(19) 0.0911(13) Uani 1 1 d . . . . .
N1 N 0.8964(5) 0.7884(4) 0.2401(2) 0.0643(11) Uani 1 1 d . . . . .
H1N H 0.8149 0.7190 0.2160 0.077 Uiso 1 1 calc R U . . .
C8 C 0.9555(6) 0.9347(5) 0.0639(3) 0.0556(12) Uani 1 1 d . . . . .
C7 C 0.9716(7) 0.8904(5) 0.1978(3) 0.0643(14) Uani 1 1 d . . . . .
C6 C 0.9381(6) 0.7850(5) 0.3185(3) 0.0600(13) Uani 1 1 d . . . . .
C10 C 1.1071(6) 1.0399(5) 0.0692(3) 0.0647(14) Uani 1 1 d . . . . .
H10 H 1.1806 1.0689 0.1154 0.078 Uiso 1 1 calc R U . . .
N3 N 0.1956(6) 0.4854(5) 0.2267(3) 0.0780(13) Uani 1 1 d . . . . .
C27 C 0.6106(6) 0.5211(5) 0.1080(3) 0.0640(13) Uani 1 1 d . . . . .
C9 C 0.8499(6) 0.8977(5) -0.0056(3) 0.0650(14) Uani 1 1 d . . . . .
H9 H 0.7461 0.8285 -0.0101 0.078 Uiso 1 1 calc R U . . .
C1 C 0.8705(7) 0.6603(6) 0.3476(3) 0.0700(15) Uani 1 1 d . . . . .
H1 H 0.8009 0.5841 0.3150 0.084 Uiso 1 1 calc R U . . .
C3 C 1.0060(8) 0.7586(7) 0.4708(3) 0.0827(18) Uani 1 1 d . . . . .
C5 C 1.0375(7) 0.8986(6) 0.3682(3) 0.0819(17) Uani 1 1 d . . . . .
H5 H 1.0802 0.9841 0.3504 0.098 Uiso 1 1 calc R U . . .
C19 C 0.2099(7) 0.5219(6) 0.1472(3) 0.0817(17) Uani 1 1 d . . . . .
H19A H 0.3288 0.5667 0.1464 0.098 Uiso 1 1 calc R U . . .
H19B H 0.1727 0.4365 0.1145 0.098 Uiso 1 1 calc R U . . .
C2 C 0.9038(7) 0.6470(7) 0.4229(3) 0.0788(16) Uani 1 1 d . . . . .
H2 H 0.8573 0.5627 0.4413 0.095 Uiso 1 1 calc R U . . .
C4 C 1.0728(8) 0.8846(7) 0.4438(3) 0.0908(19) Uani 1 1 d . . . . .
H4 H 1.1419 0.9602 0.4768 0.109 Uiso 1 1 calc R U . . .
C11 C 0.3056(7) 0.3941(7) 0.2473(3) 0.0865(18) Uani 1 1 d . . . . .
H11A H 0.2621 0.3111 0.2126 0.104 Uiso 1 1 calc R U . . .
H11B H 0.4195 0.4427 0.2403 0.104 Uiso 1 1 calc R U . . .
C20 C 0.1124(8) 0.6137(7) 0.1145(4) 0.095(2) Uani 1 1 d . . . . .
H20A H 0.1318 0.6919 0.1508 0.114 Uiso 1 1 calc R U . . .
H20B H -0.0079 0.5626 0.1042 0.114 Uiso 1 1 calc R U . . .
C15 C 0.0122(7) 0.4134(7) 0.2322(4) 0.0913(19) Uani 1 1 d . . . . .
H15A H 0.0093 0.3957 0.2842 0.110 Uiso 1 1 calc R U . . .
H15B H -0.0505 0.4774 0.2199 0.110 Uiso 1 1 calc R U . . .
C21 C 0.1656(10) 0.6657(8) 0.0426(4) 0.110(2) Uani 1 1 d . . . . .
H21A H 0.1743 0.5895 0.0119 0.132 Uiso 1 1 calc R U . . .
H21B H 0.0787 0.6983 0.0148 0.132 Uiso 1 1 calc R U . . .
C16 C -0.0794(8) 0.2814(8) 0.1845(4) 0.110(2) Uani 1 1 d . . . . .
H16A H -0.0130 0.2189 0.1911 0.132 Uiso 1 1 calc R U . . .
H16B H -0.0967 0.2987 0.1320 0.132 Uiso 1 1 calc R U . . .
C23 C 0.2547(8) 0.6174(7) 0.2799(4) 0.101(2) Uani 1 1 d . . . . .
H23A H 0.1792 0.6706 0.2650 0.121 Uiso 1 1 calc R U . . .
H23B H 0.2422 0.5917 0.3300 0.121 Uiso 1 1 calc R U . . .
C17 C -0.2496(9) 0.2165(9) 0.2071(5) 0.129(3) Uani 1 1 d . . . . .
H17A H -0.2287 0.1989 0.2594 0.155 Uiso 1 1 calc R U . . .
H17B H -0.3099 0.2836 0.2035 0.155 Uiso 1 1 calc R U . . .
C12 C 0.3158(10) 0.3523(9) 0.3256(4) 0.121(3) Uani 1 1 d . . . . .
H12A H 0.3492 0.4344 0.3607 0.146 Uiso 1 1 calc R U . . .
H12B H 0.2044 0.2947 0.3314 0.146 Uiso 1 1 calc R U . . .
C22 C 0.3322(11) 0.7806(8) 0.0564(5) 0.136(3) Uani 1 1 d . . . . .
H22A H 0.3241 0.8571 0.0861 0.205 Uiso 1 1 calc R U . . .
H22B H 0.3595 0.8098 0.0092 0.205 Uiso 1 1 calc R U . . .
H22C H 0.4195 0.7483 0.0827 0.205 Uiso 1 1 calc R U . . .
C13 C 0.4370(10) 0.2764(9) 0.3442(5) 0.128(3) Uani 1 1 d . . . . .
H13A H 0.5447 0.3294 0.3324 0.154 Uiso 1 1 calc R U . . .
H13B H 0.3960 0.1892 0.3130 0.154 Uiso 1 1 calc R U . . .
C24 C 0.4335(10) 0.7100(8) 0.2841(5) 0.134(3) Uani 1 1 d . . . . .
H24A H 0.4552 0.7255 0.2339 0.161 Uiso 1 1 calc R U . . .
H24B H 0.5127 0.6668 0.3092 0.161 Uiso 1 1 calc R U . . .
C18 C -0.3564(12) 0.0928(10) 0.1651(6) 0.173(4) Uani 1 1 d . . . . .
H18A H -0.3355 0.0920 0.1148 0.260 Uiso 1 1 calc R U . . .
H18B H -0.4726 0.0863 0.1638 0.260 Uiso 1 1 calc R U . . .
H18C H -0.3340 0.0155 0.1881 0.260 Uiso 1 1 calc R U . . .
C14 C 0.4653(12) 0.2476(11) 0.4262(5) 0.174(4) Uani 1 1 d . . . . .
H14A H 0.5388 0.3302 0.4564 0.261 Uiso 1 1 calc R U . . .
H14B H 0.5164 0.1758 0.4317 0.261 Uiso 1 1 calc R U . . .
H14C H 0.3585 0.2188 0.4424 0.261 Uiso 1 1 calc R U . . .
C25 C 0.4569(15) 0.8486(12) 0.3282(6) 0.205(6) Uani 1 1 d D . . . .
H25A H 0.4236 0.9086 0.2928 0.246 Uiso 0.5 1 calc DR U P A 1
H25B H 0.3787 0.8311 0.3627 0.246 Uiso 0.5 1 calc DR U P A 1
H25C H 0.520(10) 0.848(11) 0.377(2) 0.246 Uiso 0.5 1 d D U P B 2
H25D H 0.533(10) 0.881(14) 0.376(2) 0.246 Uiso 0.5 1 d D U P C 2

loop_
_atom_site_aniso_label
_atom_site_aniso_U_11
_atom_site_aniso_U_22
_atom_site_aniso_U_33
_atom_site_aniso_U_23
_atom_site_aniso_U_13
_atom_site_aniso_U_12
C26A 0.20(3) 0.15(2) 0.22(3) -0.01(2) 0.02(2) 0.074(19)
C26B 0.16(2) 0.15(2) 0.24(3) -0.054(19) -0.04(2) 0.031(16)
Cl1 0.1479(18) 0.175(2) 0.0545(9) 0.0288(11) 0.0176(10) 0.0361(15)
O2 0.081(3) 0.081(3) 0.054(2) 0.0044(19) 0.0006(19) -0.009(2)
O4 0.099(3) 0.064(2) 0.062(2) 0.0052(19) 0.004(2) -0.010(2)
O3 0.095(3) 0.068(2) 0.069(2) 0.017(2) 0.000(2) -0.014(2)
N2 0.063(3) 0.056(3) 0.051(2) 0.011(2) 0.0033(19) -0.003(2)
O1 0.100(3) 0.079(3) 0.056(2) 0.007(2) 0.002(2) -0.020(2)
N1 0.069(3) 0.062(3) 0.048(2) 0.008(2) 0.010(2) 0.001(2)
C8 0.061(3) 0.048(3) 0.052(3) 0.010(2) 0.010(2) 0.008(2)
C7 0.067(3) 0.061(3) 0.054(3) 0.006(3) 0.007(3) 0.007(3)
C6 0.060(3) 0.067(3) 0.051(3) 0.009(3) 0.014(2) 0.015(3)
C10 0.064(3) 0.063(3) 0.051(3) 0.007(2) 0.000(2) 0.002(3)
N3 0.071(3) 0.089(3) 0.075(3) -0.002(3) 0.015(2) 0.028(3)
C27 0.050(3) 0.058(3) 0.073(4) 0.001(3) 0.012(3) 0.004(3)
C9 0.061(3) 0.055(3) 0.060(3) 0.011(2) 0.005(2) -0.005(2)
C1 0.073(3) 0.074(4) 0.061(3) 0.012(3) 0.021(3) 0.015(3)
C3 0.085(4) 0.115(5) 0.052(3) 0.023(4) 0.019(3) 0.032(4)
C5 0.098(4) 0.080(4) 0.052(3) 0.005(3) 0.013(3) 0.006(3)
C19 0.079(4) 0.090(4) 0.077(4) -0.001(3) 0.020(3) 0.026(3)
C2 0.090(4) 0.087(4) 0.061(3) 0.020(3) 0.023(3) 0.025(4)
C4 0.098(5) 0.102(5) 0.049(3) 0.000(3) 0.006(3) 0.004(4)
C11 0.077(4) 0.095(5) 0.095(5) 0.010(4) 0.018(3) 0.038(4)
C20 0.084(4) 0.113(5) 0.094(5) 0.002(4) 0.011(4) 0.045(4)
C15 0.069(4) 0.120(6) 0.091(5) 0.011(4) 0.022(3) 0.035(4)
C21 0.122(6) 0.115(6) 0.102(5) 0.019(5) 0.023(5) 0.047(5)
C16 0.082(5) 0.111(6) 0.127(6) 0.023(5) 0.023(4) 0.015(4)
C23 0.099(5) 0.114(6) 0.093(5) -0.016(4) 0.005(4) 0.052(5)
C17 0.086(5) 0.127(7) 0.159(8) 0.036(6) 0.014(5) 0.015(5)
C12 0.116(6) 0.168(8) 0.113(6) 0.044(5) 0.034(5) 0.082(6)
C22 0.140(7) 0.111(6) 0.164(8) 0.039(6) 0.041(6) 0.039(6)
C13 0.130(7) 0.136(7) 0.137(7) 0.047(6) 0.032(5) 0.060(6)
C24 0.100(6) 0.118(6) 0.159(8) -0.044(6) -0.020(5) 0.031(5)
C18 0.119(7) 0.151(9) 0.214(11) 0.012(8) 0.035(7) -0.008(7)
C14 0.155(9) 0.201(11) 0.170(10) 0.067(8) 0.013(7) 0.067(8)
C25 0.211(13) 0.170(11) 0.187(12) -0.077(9) -0.055(9) 0.056(9)

loop_
_atom_type_symbol
_atom_type_description
_atom_type_scat_dispersion_real
_atom_type_scat_dispersion_imag
_atom_type_scat_source
C C 0.0033 0.0016 'International Tables Vol C Tables 4.2.6.8 and 6.1.1.4'
H H 0.0000 0.0000 'International Tables Vol C Tables 4.2.6.8 and 6.1.1.4'
N N 0.0061 0.0033 'International Tables Vol C Tables 4.2.6.8 and 6.1.1.4'
O O 0.0106 0.0060 'International Tables Vol C Tables 4.2.6.8 and 6.1.1.4'
Cl Cl 0.1484 0.1585 'International Tables Vol C Tables 4.2.6.8 and 6.1.1.4'

loop_
_geom_angle_atom_site_label_1
_geom_angle_atom_site_label_2
_geom_angle_atom_site_label_3
_geom_angle
_geom_angle_site_symmetry_1
_geom_angle_site_symmetry_3
C25 C26A H26A 109.3 . .
C25 C26A H26B 109.6 . .
H26A C26A H26B 109.5 . .
C25 C26A H26C 109.5 . .
H26A C26A H26C 109.5 . .
H26B C26A H26C 109.5 . .
C25 C26B H26E 109.5 . .
C25 C26B H26F 109.5 . .
H26E C26B H26F 109.5 . .
C25 C26B H26D 109.5 . .
H26E C26B H26D 109.5 . .
H26F C26B H26D 109.5 . .
C25 C26B H25C 25(6) . .
H26E C26B H25C 133.8 . .
H26F C26B H25C 99.3 . .
H26D C26B H25C 93.1 . .
C25 C26B H25D 35(2) . .
H26E C26B H25D 139.8 . .
H26F C26B H25D 80.1 . .
H26D C26B H25D 103.1 . .
H25C C26B H25D 20(10) . .
C27 O4 H4O 109.5 . .
C7 N2 C8 128.0(4) . .
C7 N2 H2N 116.0 . .
C8 N2 H2N 116.0 . .
C7 N1 C6 127.3(4) . .
C7 N1 H1N 116.4 . .
C6 N1 H1N 116.3 . .
C9 C8 C10 117.5(4) . .
C9 C8 N2 117.7(4) . .
C10 C8 N2 124.7(4) . .
O1 C7 N2 124.5(4) . .
O1 C7 N1 123.3(5) . .
N2 C7 N1 112.3(4) . .
C5 C6 C1 118.3(5) . .
C5 C6 N1 124.3(5) . .
C1 C6 N1 117.4(5) . .
C8 C10 C9 120.1(4) . 2_775
C8 C10 H10 120.0 . .
C9 C10 H10 120.0 2_775 .
C19 N3 C11 107.0(4) . .
C19 N3 C15 111.1(4) . .
C11 N3 C15 111.7(5) . .
C19 N3 C23 109.5(5) . .
C11 N3 C23 111.4(5) . .
C15 N3 C23 106.0(5) . .
O2 C27 O3 126.6(5) . .
O2 C27 O4 116.9(5) . .
O3 C27 O4 116.4(5) . .
C8 C9 C10 122.4(4) . 2_775
C8 C9 H9 118.8 . .
C10 C9 H9 118.8 2_775 .
C2 C1 C6 121.6(5) . .
C2 C1 H1 119.2 . .
C6 C1 H1 119.2 . .
C2 C3 C4 120.5(5) . .
C2 C3 Cl1 120.5(5) . .
C4 C3 Cl1 119.0(5) . .
C4 C5 C6 120.0(5) . .
C4 C5 H5 120.0 . .
C6 C5 H5 120.0 . .
C20 C19 N3 116.8(5) . .
C20 C19 H19A 108.1 . .
N3 C19 H19A 108.1 . .
C20 C19 H19B 108.1 . .
N3 C19 H19B 108.1 . .
H19A C19 H19B 107.3 . .
C3 C2 C1 119.3(5) . .
C3 C2 H2 120.4 . .
C1 C2 H2 120.4 . .
C5 C4 C3 120.3(6) . .
C5 C4 H4 119.9 . .
C3 C4 H4 119.9 . .
C12 C11 N3 115.5(5) . .
C12 C11 H11A 108.4 . .
N3 C11 H11A 108.4 . .
C12 C11 H11B 108.4 . .
N3 C11 H11B 108.4 . .
H11A C11 H11B 107.5 . .
C19 C20 C21 111.2(5) . .
C19 C20 H20A 109.4 . .
C21 C20 H20A 109.4 . .
C19 C20 H20B 109.4 . .
C21 C20 H20B 109.4 . .
H20A C20 H20B 108.0 . .
C16 C15 N3 117.7(5) . .
C16 C15 H15A 107.9 . .
N3 C15 H15A 107.9 . .
C16 C15 H15B 107.9 . .
N3 C15 H15B 107.9 . .
H15A C15 H15B 107.2 . .
C22 C21 C20 112.9(7) . .
C22 C21 H21A 109.0 . .
C20 C21 H21A 109.0 . .
C22 C21 H21B 109.0 . .
C20 C21 H21B 109.0 . .
H21A C21 H21B 107.8 . .
C15 C16 C17 109.0(7) . .
C15 C16 H16A 109.9 . .
C17 C16 H16A 109.9 . .
C15 C16 H16B 109.9 . .
C17 C16 H16B 109.9 . .
H16A C16 H16B 108.3 . .
C24 C23 N3 116.8(5) . .
C24 C23 H23A 108.1 . .
N3 C23 H23A 108.1 . .
C24 C23 H23B 108.1 . .
N3 C23 H23B 108.1 . .
H23A C23 H23B 107.3 . .
C18 C17 C16 116.5(8) . .
C18 C17 H17A 108.2 . .
C16 C17 H17A 108.2 . .
C18 C17 H17B 108.2 . .
C16 C17 H17B 108.2 . .
H17A C17 H17B 107.3 . .
C13 C12 C11 112.7(6) . .
C13 C12 H12A 109.1 . .
C11 C12 H12A 109.1 . .
C13 C12 H12B 109.1 . .
C11 C12 H12B 109.1 . .
H12A C12 H12B 107.8 . .
C21 C22 H22A 109.5 . .
C21 C22 H22B 109.5 . .
H22A C22 H22B 109.5 . .
C21 C22 H22C 109.5 . .
H22A C22 H22C 109.5 . .
H22B C22 H22C 109.5 . .
C12 C13 C14 113.7(7) . .
C12 C13 H13A 108.8 . .
C14 C13 H13A 108.8 . .
C12 C13 H13B 108.8 . .
C14 C13 H13B 108.8 . .
H13A C13 H13B 107.7 . .
C23 C24 C25 108.6(8) . .
C23 C24 H24A 110.0 . .
C25 C24 H24A 109.9 . .
C23 C24 H24B 110.0 . .
C25 C24 H24B 110.1 . .
H24A C24 H24B 108.4 . .
C17 C18 H18A 109.5 . .
C17 C18 H18B 109.5 . .
H18A C18 H18B 109.5 . .
C17 C18 H18C 109.5 . .
H18A C18 H18C 109.5 . .
H18B C18 H18C 109.5 . .
C13 C14 H14A 109.5 . .
C13 C14 H14B 109.5 . .
H14A C14 H14B 109.5 . .
C13 C14 H14C 109.5 . .
H14A C14 H14C 109.5 . .
H14B C14 H14C 109.5 . .
C26B C25 C24 106.5(13) . .
C26A C25 C24 117.6(12) . .
C26A C25 H25A 107.8 . .
C24 C25 H25A 108.0 . .
C26A C25 H25B 107.9 . .
C24 C25 H25B 107.9 . .
H25A C25 H25B 107.2 . .
C26B C25 H25C 17(6) . .
C24 C25 H25C 107(6) . .
C26B C25 H25D 32(6) . .
C24 C25 H25D 123(10) . .
H25C C25 H25D 20(10) . .

loop_
_geom_bond_atom_site_label_1
_geom_bond_atom_site_label_2
_geom_bond_distance
_geom_bond_site_symmetry_2
C26A C25 1.5393(11) .
C26A H26A 0.9600 .
C26A H26B 0.9600 .
C26A H26C 0.9600 .
C26B C25 1.5395(10) .
C26B H26E 0.9600 .
C26B H26F 0.9600 .
C26B H26D 0.9600 .
C26B H25C 0.69(6) .
C26B H25D 0.88(10) .
Cl1 C3 1.750(5) .
O2 C27 1.235(6) .
O4 C27 1.349(6) .
O4 H4O 0.8200 .
O3 C27 1.245(6) .
N2 C7 1.349(6) .
N2 C8 1.405(5) .
N2 H2N 0.8600 .
O1 C7 1.225(6) .
N1 C7 1.379(6) .
N1 C6 1.409(6) .
N1 H1N 0.8600 .
C8 C9 1.378(6) .
C8 C10 1.381(6) .
C6 C5 1.387(7) .
C6 C1 1.390(7) .
C10 C9 1.388(6) 2_775
C10 H10 0.9300 .
N3 C19 1.519(7) .
N3 C11 1.522(7) .
N3 C15 1.520(7) .
N3 C23 1.524(7) .
C9 C10 1.388(6) 2_775
C9 H9 0.9300 .
C1 C2 1.369(7) .
C1 H1 0.9300 .
C3 C2 1.364(8) .
C3 C4 1.382(8) .
C5 C4 1.375(7) .
C5 H5 0.9300 .
C19 C20 1.503(8) .
C19 H19A 0.9700 .
C19 H19B 0.9700 .
C2 H2 0.9300 .
C4 H4 0.9300 .
C11 C12 1.494(8) .
C11 H11A 0.9700 .
C11 H11B 0.9700 .
C20 C21 1.514(8) .
C20 H20A 0.9700 .
C20 H20B 0.9700 .
C15 C16 1.485(9) .
C15 H15A 0.9700 .
C15 H15B 0.9700 .
C21 C22 1.503(10) .
C21 H21A 0.9700 .
C21 H21B 0.9700 .
C16 C17 1.520(9) .
C16 H16A 0.9700 .
C16 H16B 0.9700 .
C23 C24 1.502(9) .
C23 H23A 0.9700 .
C23 H23B 0.9700 .
C17 C18 1.407(10) .
C17 H17A 0.9700 .
C17 H17B 0.9700 .
C12 C13 1.468(9) .
C12 H12A 0.9700 .
C12 H12B 0.9700 .
C22 H22A 0.9600 .
C22 H22B 0.9600 .
C22 H22C 0.9600 .
C13 C14 1.519(10) .
C13 H13A 0.9700 .
C13 H13B 0.9700 .
C24 C25 1.541(12) .
C24 H24A 0.9700 .
C24 H24B 0.9700 .
C18 H18A 0.9600 .
C18 H18B 0.9600 .
C18 H18C 0.9600 .
C14 H14A 0.9600 .
C14 H14B 0.9600 .
C14 H14C 0.9600 .
C25 H25A 0.9700 .
C25 H25B 0.9700 .
C25 H25C 0.961(8) .
C25 H25D 0.964(16) .
